data_7032956
loop_
_publ_author_name
'Liu, Jian-Jun'
'Hong, Yu-Jian'
'Guan, Ying-Fang'
'Lin, Mei-Jin'
'Huang, Chang-Cang'
'Dai, Wen-Xin'

_publ_section_title
;
 Lone pair-\p interaction-induced generation of non-interpenetrated and
 photochromic cuboid 3-D naphthalene diimide coordination networks.
;
_journal_issue 2
_journal_name_full 'Dalton transactions (Cambridge, England : 2003)'
_journal_page_first 653
_journal_page_last 658
_journal_paper_doi 10.1039/c4dt03124e
_journal_volume 44
_journal_year 2015
_chemical_formula_moiety 'C24 H12 N4 O4, 2(C5 H9 N O)'
_chemical_formula_sum 'C34 H30 N6 O6'
_chemical_formula_weight 618.64
_chemical_name_systematic
; 
 ? 
;
_space_group_IT_number 15
_symmetry_cell_setting monoclinic
_symmetry_space_group_name_Hall '-C 2yc'
_symmetry_space_group_name_H-M 'C 1 2/c 1'
_atom_sites_solution_hydrogens geom
_atom_sites_solution_primary direct
_atom_sites_solution_secondary difmap
_audit_creation_method SHELXL-97
_cell_angle_alpha 90.00
_cell_angle_beta 103.30(3)
_cell_angle_gamma 90.00
_cell_formula_units_Z 4
_cell_length_a 21.341(5)
_cell_length_b 6.9041(14)
_cell_length_c 21.272(4)
_cell_measurement_temperature 293(2)
_cell_volume 3050.2(12)
_computing_cell_refinement 'RAPID-AUTO (Rigaku Inc., 1998)'
_computing_data_collection 'RAPID-AUTO (Rigaku Inc., 1998)'
_computing_data_reduction 'RAPID-AUTO (Rigaku Inc., 1998)'
_computing_molecular_graphics 'DIAMOND (Brandenburg, 2004)'
_computing_publication_material 'SHELXL97 and publCIF (Westrip, 2010)'
_computing_structure_refinement 'SHELXL-97 (Sheldrick, 2008)'
_computing_structure_solution 'SHELXS-97 (Sheldrick, 2008)'
_diffrn_ambient_temperature 293(2)
_diffrn_measured_fraction_theta_full 0.998
_diffrn_measured_fraction_theta_max 0.998
_diffrn_radiation_monochromator graphite
_diffrn_radiation_source 'fine-focus sealed tube'
_diffrn_radiation_type MoK\a
_diffrn_radiation_wavelength 0.71073
_diffrn_reflns_av_R_equivalents 0.0372
_diffrn_reflns_av_unetI/netI 0.0314
_diffrn_reflns_limit_h_max 27
_diffrn_reflns_limit_h_min -27
_diffrn_reflns_limit_k_max 8
_diffrn_reflns_limit_k_min -8
_diffrn_reflns_limit_l_max 27
_diffrn_reflns_limit_l_min -27
_diffrn_reflns_number 14511
_diffrn_reflns_theta_full 27.44
_diffrn_reflns_theta_max 27.44
_diffrn_reflns_theta_min 3.08
_exptl_absorpt_coefficient_mu 0.095
_exptl_absorpt_correction_T_max 1.0000
_exptl_absorpt_correction_T_min 0.9215
_exptl_absorpt_correction_type multi-scan
_exptl_absorpt_process_details 'RAPID-AUTO; Rigaku, 1998'
_exptl_crystal_colour yellow
_exptl_crystal_density_diffrn 1.347
_exptl_crystal_density_method 'not measured'
_exptl_crystal_description monoclinic
_exptl_crystal_F_000 1296
_exptl_crystal_recrystallization_method 'Re-crystallisation from solvent: '
_exptl_crystal_size_max 0.38
_exptl_crystal_size_mid 0.32
_exptl_crystal_size_min 0.20
_refine_diff_density_max 0.476
_refine_diff_density_min -0.186
_refine_diff_density_rms 0.062
_refine_ls_extinction_coef 0.0031(8)
_refine_ls_extinction_expression Fc^*^=kFc[1+0.001xFc^2^\l^3^/sin(2\q)]^-1/4^
_refine_ls_extinction_method SHELXL
_refine_ls_goodness_of_fit_ref 1.042
_refine_ls_hydrogen_treatment constr
_refine_ls_matrix_type full
_refine_ls_number_parameters 209
_refine_ls_number_reflns 3468
_refine_ls_number_restraints 0
_refine_ls_restrained_S_all 1.042
_refine_ls_R_factor_all 0.0943
_refine_ls_R_factor_gt 0.0603
_refine_ls_shift/su_max 0.000
_refine_ls_shift/su_mean 0.000
_refine_ls_structure_factor_coef Fsqd
_refine_ls_weighting_details 'calc w=1/[\s^2^(Fo^2^)+(0.0905P)^2^+1.2626P] where P=(Fo^2^+2Fc^2^)/3'
_refine_ls_weighting_scheme calc
_refine_ls_wR_factor_gt 0.1600
_refine_ls_wR_factor_ref 0.1797
_reflns_number_gt 2189
_reflns_number_total 3468
_reflns_threshold_expression >2sigma(I)
_cod_data_source_file c4dt03124e2.cif
_cod_data_source_block DPNDI
_cod_depositor_comments
;
The following automatic conversions were performed:

'_exptl_absorpt_correction_type' value 'Multi-scan' changed to
'multi-scan' according to
/usr/data/users/saulius/crontab/automatic-downloads/rss-feeds/RSC/lib/dictionaries/cif_core.dic
dictionary named 'cif_core.dic' version 2.4.2 from 2011-04-26.

Automatic conversion script
Id: cif_fix_values 2827 2014-09-09 07:05:25Z andrius 

 Adding full bibliography for 7032956--7032958.cif.
;
_cod_original_cell_volume 3050.2(11)
_cod_original_sg_symbol_H-M C2/c
_cod_database_code 7032956

loop_
_symmetry_equiv_pos_as_xyz
'x, y, z'
'-x, y, -z+1/2'
'x+1/2, y+1/2, z'
'-x+1/2, y+1/2, -z+1/2'
'-x, -y, -z'
'x, -y, z-1/2'
'-x+1/2, -y+1/2, -z'
'x+1/2, -y+1/2, z-1/2'

loop_
_atom_site_label
_atom_site_type_symbol
_atom_site_fract_x
_atom_site_fract_y
_atom_site_fract_z
_atom_site_U_iso_or_equiv
_atom_site_adp_type
_atom_site_occupancy
_atom_site_symmetry_multiplicity
_atom_site_calc_flag
_atom_site_refinement_flags
O1 O 0.22867(9) 0.2861(2) 0.11992(8) 0.0718(6) Uani 1 1 d .
O2 O 0.36779(7) 0.7805(2) 0.18707(6) 0.0563(4) Uani 1 1 d .
N1 N 0.29818(8) 0.5333(2) 0.15350(7) 0.0424(4) Uani 1 1 d .
N2 N 0.35098(11) 0.2435(3) 0.33280(9) 0.0657(6) Uani 1 1 d .
C1 C 0.33316(10) 0.9709(3) 0.06593(9) 0.0455(5) Uani 1 1 d .
H1 H 0.3644 1.0304 0.0978 0.055 Uiso 1 1 calc R
C2 C 0.30666(9) 0.7992(3) 0.07906(8) 0.0379(4) Uani 1 1 d .
C3 C 0.25956(9) 0.7067(2) 0.03086(8) 0.0362(4) Uani 1 1 d .
C4 C 0.23158(9) 0.5292(3) 0.04264(9) 0.0397(4) Uani 1 1 d .
C5 C 0.18613(10) 0.4419(3) -0.00496(9) 0.0469(5) Uani 1 1 d .
H5 H 0.1680 0.3246 0.0031 0.056 Uiso 1 1 calc R
C6 C 0.32737(10) 0.7089(3) 0.14394(9) 0.0411(5) Uani 1 1 d .
C7 C 0.25115(10) 0.4369(3) 0.10687(9) 0.0462(5) Uani 1 1 d .
C8 C 0.31820(10) 0.4385(3) 0.21566(9) 0.0432(5) Uani 1 1 d .
C9 C 0.30093(11) 0.5119(3) 0.26929(9) 0.0490(5) Uani 1 1 d .
H9 H 0.2779 0.6270 0.2673 0.059 Uiso 1 1 calc R
C10 C 0.31891(12) 0.4092(3) 0.32635(10) 0.0566(6) Uani 1 1 d .
H10 H 0.3077 0.4599 0.3627 0.068 Uiso 1 1 calc R
C11 C 0.36738(15) 0.1782(4) 0.28025(12) 0.0736(8) Uani 1 1 d .
H11 H 0.3901 0.0623 0.2834 0.088 Uiso 1 1 calc R
C12 C 0.35291(12) 0.2710(3) 0.22101(11) 0.0612(6) Uani 1 1 d .
H12 H 0.3665 0.2206 0.1858 0.073 Uiso 1 1 calc R
O3 O 0.09054(11) -0.1097(4) 0.42524(11) 0.1056(8) Uani 1 1 d .
N3 N 0.03954(12) 0.1624(4) 0.44351(13) 0.0887(8) Uani 1 1 d .
C13 C -0.0116(2) 0.2928(6) 0.4096(3) 0.1248(16) Uani 1 1 d .
H13A H 0.0023 0.4269 0.4134 0.150 Uiso 1 1 calc R
H13B H -0.0503 0.2796 0.4259 0.150 Uiso 1 1 calc R
C14 C -0.0224(2) 0.2216(8) 0.3402(3) 0.1403(17) Uani 1 1 d .
H14A H -0.0681 0.2131 0.3206 0.168 Uiso 1 1 calc R
H14B H -0.0028 0.3098 0.3149 0.168 Uiso 1 1 calc R
C15 C 0.00662(16) 0.0357(5) 0.34262(15) 0.0933(10) Uani 1 1 d .
H15A H 0.0309 0.0239 0.3094 0.112 Uiso 1 1 calc R
H15B H -0.0259 -0.0650 0.3361 0.112 Uiso 1 1 calc R
C16 C 0.05103(13) 0.0188(4) 0.40933(14) 0.0715(7) Uani 1 1 d .
C17 C 0.0706(2) 0.1792(8) 0.51101(16) 0.152(2) Uani 1 1 d .
H17A H 0.0557 0.2941 0.5284 0.228 Uiso 1 1 calc R
H17B H 0.1164 0.1869 0.5158 0.228 Uiso 1 1 calc R
H17C H 0.0605 0.0679 0.5338 0.228 Uiso 1 1 calc R

loop_
_atom_site_aniso_label
_atom_site_aniso_U_11
_atom_site_aniso_U_22
_atom_site_aniso_U_33
_atom_site_aniso_U_23
_atom_site_aniso_U_13
_atom_site_aniso_U_12
O1 0.0983(13) 0.0578(10) 0.0503(9) 0.0140(7) -0.0011(9) -0.0301(9)
O2 0.0701(10) 0.0542(9) 0.0365(8) -0.0032(6) -0.0043(7) -0.0097(7)
N1 0.0551(10) 0.0410(8) 0.0301(8) -0.0009(6) 0.0079(7) 0.0005(7)
N2 0.0974(16) 0.0529(11) 0.0394(10) 0.0025(8) 0.0005(10) 0.0038(10)
C1 0.0542(12) 0.0432(10) 0.0366(10) -0.0067(8) 0.0057(9) -0.0085(9)
C2 0.0451(10) 0.0368(9) 0.0315(9) -0.0050(7) 0.0083(8) 0.0008(8)
C3 0.0409(10) 0.0357(9) 0.0324(9) -0.0043(7) 0.0091(8) -0.0002(7)
C4 0.0487(11) 0.0380(9) 0.0329(9) -0.0012(7) 0.0105(8) -0.0023(8)
C5 0.0598(13) 0.0385(10) 0.0413(10) -0.0021(8) 0.0093(9) -0.0094(9)
C6 0.0500(11) 0.0401(10) 0.0328(9) -0.0044(8) 0.0083(8) 0.0018(8)
C7 0.0593(13) 0.0411(10) 0.0377(10) 0.0014(8) 0.0099(9) -0.0046(9)
C8 0.0561(12) 0.0403(10) 0.0317(9) 0.0009(7) 0.0073(8) 0.0012(8)
C9 0.0638(13) 0.0453(11) 0.0387(11) -0.0008(8) 0.0135(10) 0.0061(10)
C10 0.0789(16) 0.0546(12) 0.0369(11) -0.0023(9) 0.0143(11) -0.0010(11)
C11 0.104(2) 0.0507(13) 0.0564(15) -0.0015(11) -0.0018(14) 0.0244(13)
C12 0.0832(17) 0.0573(13) 0.0403(11) -0.0065(10) 0.0082(11) 0.0217(12)
O3 0.0962(16) 0.1091(17) 0.1139(18) 0.0353(14) 0.0293(13) 0.0446(14)
N3 0.0839(17) 0.0987(19) 0.0896(18) -0.0092(15) 0.0324(14) -0.0177(15)
C13 0.111(3) 0.079(2) 0.197(5) 0.016(3) 0.061(3) 0.026(2)
C14 0.103(3) 0.154(4) 0.142(4) 0.033(3) -0.016(3) 0.025(3)
C15 0.0787(19) 0.114(3) 0.078(2) 0.0078(18) 0.0000(16) -0.0147(19)
C16 0.0661(16) 0.0779(17) 0.0741(17) 0.0126(14) 0.0236(13) -0.0003(14)
C17 0.175(4) 0.234(5) 0.0539(19) -0.027(2) 0.040(2) -0.123(4)

loop_
_atom_type_symbol
_atom_type_description
_atom_type_scat_dispersion_real
_atom_type_scat_dispersion_imag
_atom_type_scat_source
C C 0.0033 0.0016 'International Tables Vol C Tables 4.2.6.8 and 6.1.1.4'
H H 0.0000 0.0000 'International Tables Vol C Tables 4.2.6.8 and 6.1.1.4'
N N 0.0061 0.0033 'International Tables Vol C Tables 4.2.6.8 and 6.1.1.4'
O O 0.0106 0.0060 'International Tables Vol C Tables 4.2.6.8 and 6.1.1.4'

loop_
_geom_angle_atom_site_label_1
_geom_angle_atom_site_label_2
_geom_angle_atom_site_label_3
_geom_angle
_geom_angle_site_symmetry_1
_geom_angle_site_symmetry_3
C6 N1 C7 125.26(15) . .
C6 N1 C8 118.47(15) . .
C7 N1 C8 116.26(15) . .
C10 N2 C11 115.92(19) . .
C2 C1 C5 120.87(18) . 7_565
C2 C1 H1 119.6 . .
C5 C1 H1 119.6 7_565 .
C1 C2 C3 120.10(17) . .
C1 C2 C6 120.26(16) . .
C3 C2 C6 119.63(16) . .
C4 C3 C2 121.56(16) . .
C4 C3 C3 119.2(2) . 7_565
C2 C3 C3 119.2(2) . 7_565
C5 C4 C3 120.50(17) . .
C5 C4 C7 119.68(17) . .
C3 C4 C7 119.83(16) . .
C4 C5 C1 120.09(18) . 7_565
C4 C5 H5 120.0 . .
C1 C5 H5 120.0 7_565 .
O2 C6 N1 120.47(17) . .
O2 C6 C2 122.69(18) . .
N1 C6 C2 116.83(16) . .
O1 C7 N1 120.27(18) . .
O1 C7 C4 122.84(18) . .
N1 C7 C4 116.89(16) . .
C12 C8 C9 119.21(18) . .
C12 C8 N1 119.99(17) . .
C9 C8 N1 120.77(17) . .
C8 C9 C10 117.80(19) . .
C8 C9 H9 121.1 . .
C10 C9 H9 121.1 . .
N2 C10 C9 124.56(19) . .
N2 C10 H10 117.7 . .
C9 C10 H10 117.7 . .
N2 C11 C12 124.3(2) . .
N2 C11 H11 117.8 . .
C12 C11 H11 117.8 . .
C8 C12 C11 118.1(2) . .
C8 C12 H12 120.9 . .
C11 C12 H12 120.9 . .
C16 N3 C17 121.4(4) . .
C16 N3 C13 114.3(3) . .
C17 N3 C13 124.0(4) . .
N3 C13 C14 102.0(3) . .
N3 C13 H13A 111.4 . .
C14 C13 H13A 111.4 . .
N3 C13 H13B 111.4 . .
C14 C13 H13B 111.4 . .
H13A C13 H13B 109.2 . .
C15 C14 C13 106.8(3) . .
C15 C14 H14A 110.4 . .
C13 C14 H14A 110.4 . .
C15 C14 H14B 110.4 . .
C13 C14 H14B 110.4 . .
H14A C14 H14B 108.6 . .
C14 C15 C16 106.0(3) . .
C14 C15 H15A 110.5 . .
C16 C15 H15A 110.5 . .
C14 C15 H15B 110.5 . .
C16 C15 H15B 110.5 . .
H15A C15 H15B 108.7 . .
O3 C16 N3 127.9(3) . .
O3 C16 C15 124.0(3) . .
N3 C16 C15 108.0(3) . .
N3 C17 H17A 109.5 . .
N3 C17 H17B 109.5 . .
H17A C17 H17B 109.5 . .
N3 C17 H17C 109.5 . .
H17A C17 H17C 109.5 . .
H17B C17 H17C 109.5 . .

loop_
_geom_bond_atom_site_label_1
_geom_bond_atom_site_label_2
_geom_bond_distance
_geom_bond_site_symmetry_2
O1 C7 1.205(2) .
O2 C6 1.211(2) .
N1 C6 1.399(2) .
N1 C7 1.406(3) .
N1 C8 1.449(2) .
N2 C10 1.324(3) .
N2 C11 1.325(3) .
C1 C2 1.369(3) .
C1 C5 1.403(3) 7_565
C1 H1 0.9300 .
C2 C3 1.413(2) .
C2 C6 1.486(3) .
C3 C4 1.411(2) .
C3 C3 1.414(3) 7_565
C4 C5 1.370(3) .
C4 C7 1.478(3) .
C5 C1 1.403(3) 7_565
C5 H5 0.9300 .
C8 C12 1.364(3) .
C8 C9 1.374(3) .
C9 C10 1.382(3) .
C9 H9 0.9300 .
C10 H10 0.9300 .
C11 C12 1.384(3) .
C11 H11 0.9300 .
C12 H12 0.9300 .
O3 C16 1.217(3) .
N3 C16 1.286(4) .
N3 C17 1.441(4) .
N3 C13 1.470(5) .
C13 C14 1.522(6) .
C13 H13A 0.9700 .
C13 H13B 0.9700 .
C14 C15 1.420(6) .
C14 H14A 0.9700 .
C14 H14B 0.9700 .
C15 C16 1.519(4) .
C15 H15A 0.9700 .
C15 H15B 0.9700 .
C17 H17A 0.9600 .
C17 H17B 0.9600 .
C17 H17C 0.9600 .

loop_
_geom_torsion_atom_site_label_1
_geom_torsion_atom_site_label_2
_geom_torsion_atom_site_label_3
_geom_torsion_atom_site_label_4
_geom_torsion
_geom_torsion_site_symmetry_1
_geom_torsion_site_symmetry_4
C5 C1 C2 C3 0.4(3) 7_565 .
C5 C1 C2 C6 -179.75(18) 7_565 .
C1 C2 C3 C4 179.59(17) . .
C6 C2 C3 C4 -0.2(3) . .
C1 C2 C3 C3 0.2(3) . 7_565
C6 C2 C3 C3 -179.6(2) . 7_565
C2 C3 C4 C5 -179.78(18) . .
C3 C3 C4 C5 -0.4(3) 7_565 .
C2 C3 C4 C7 0.5(3) . .
C3 C3 C4 C7 179.9(2) 7_565 .
C3 C4 C5 C1 -0.2(3) . 7_565
C7 C4 C5 C1 179.45(18) . 7_565
C7 N1 C6 O2 -179.62(19) . .
C8 N1 C6 O2 -1.0(3) . .
C7 N1 C6 C2 -0.1(3) . .
C8 N1 C6 C2 178.57(16) . .
C1 C2 C6 O2 -0.3(3) . .
C3 C2 C6 O2 179.53(18) . .
C1 C2 C6 N1 -179.82(17) . .
C3 C2 C6 N1 0.0(3) . .
C6 N1 C7 O1 -179.7(2) . .
C8 N1 C7 O1 1.6(3) . .
C6 N1 C7 C4 0.4(3) . .
C8 N1 C7 C4 -178.31(16) . .
C5 C4 C7 O1 -0.2(3) . .
C3 C4 C7 O1 179.5(2) . .
C5 C4 C7 N1 179.73(18) . .
C3 C4 C7 N1 -0.6(3) . .
C6 N1 C8 C12 -109.7(2) . .
C7 N1 C8 C12 69.1(3) . .
C6 N1 C8 C9 72.3(3) . .
C7 N1 C8 C9 -108.9(2) . .
C12 C8 C9 C10 -1.1(3) . .
N1 C8 C9 C10 176.87(19) . .
C11 N2 C10 C9 1.5(4) . .
C8 C9 C10 N2 -0.8(4) . .
C10 N2 C11 C12 -0.3(4) . .
C9 C8 C12 C11 2.2(4) . .
N1 C8 C12 C11 -175.8(2) . .
N2 C11 C12 C8 -1.6(4) . .
C16 N3 C13 C14 -10.5(4) . .
C17 N3 C13 C14 175.4(3) . .
N3 C13 C14 C15 16.2(5) . .
C13 C14 C15 C16 -16.2(5) . .
C17 N3 C16 O3 -5.8(5) . .
C13 N3 C16 O3 179.9(3) . .
C17 N3 C16 C15 175.2(3) . .
C13 N3 C16 C15 0.9(3) . .
C14 C15 C16 O3 -169.1(3) . .
C14 C15 C16 N3 10.0(4) . .
